data_7705168
loop_
_publ_author_name
'He, Zhiyuan'
'Xue, Xiaolian'
'Liu, Yilan'
'Yu, Na'
'Krogman, Jeremy P.'

_publ_section_title
;
 Aminolysis of bis[bis(trimethylsilyl)amido]-manganese, -iron, and -cobalt
 for the synthesis of mono- and bis-silylene complexes.
;
_journal_issue 36
_journal_name_full 'Dalton transactions (Cambridge, England : 2003)'
_journal_page_first 12586
_journal_page_last 12591
_journal_paper_doi 10.1039/d0dt00570c
_journal_volume 49
_journal_year 2020
_chemical_formula_moiety 'C42 H82 Cl4 Co2 N6 Si6'
_chemical_formula_sum 'C42 H82 Cl4 Co2 N6 Si6'
_chemical_formula_weight 1099.33
_space_group_crystal_system monoclinic
_space_group_IT_number 14
_space_group_name_Hall '-P 2ybc'
_space_group_name_H-M_alt 'P 1 21/c 1'
_atom_sites_solution_hydrogens geom
_atom_sites_solution_primary dual
_audit_creation_date 2019-10-12
_audit_creation_method
;
Olex2 1.2
(compiled 2018.05.29 svn.r3508 for OlexSys, GUI svn.r5506)
;
_audit_update_record
;
2020-02-14 deposited with the CCDC.	2020-08-05 downloaded from the CCDC.
;
_cell_angle_alpha 90
_cell_angle_beta 100.479(3)
_cell_angle_gamma 90
_cell_formula_units_Z 2
_cell_length_a 10.9455(12)
_cell_length_b 14.6642(16)
_cell_length_c 18.3130(19)
_cell_measurement_reflns_used 9983
_cell_measurement_temperature 150(2)
_cell_measurement_theta_max 26.41
_cell_measurement_theta_min 2.35
_cell_volume 2890.3(5)
_computing_cell_refinement 'SAINT v8.37A (Bruker, 2015)'
_computing_data_reduction 'SAINT v8.37A (Bruker, 2015)'
_computing_molecular_graphics 'Olex2 (Dolomanov et al., 2009)'
_computing_publication_material 'Olex2 (Dolomanov et al., 2009)'
_computing_structure_refinement 'ShelXL (Sheldrick, 2015)'
_computing_structure_solution 'ShelXT (Sheldrick, 2015)'
_diffrn_ambient_temperature 150.0
_diffrn_measured_fraction_theta_full 0.992
_diffrn_measured_fraction_theta_max 0.992
_diffrn_measurement_device_type 'Bruker APEX-II CCD'
_diffrn_measurement_method '\f and \w scans'
_diffrn_radiation_type MoK\a
_diffrn_radiation_wavelength 0.71073
_diffrn_reflns_av_R_equivalents 0.1031
_diffrn_reflns_av_unetI/netI 0.0388
_diffrn_reflns_Laue_measured_fraction_full 0.992
_diffrn_reflns_Laue_measured_fraction_max 0.992
_diffrn_reflns_limit_h_max 13
_diffrn_reflns_limit_h_min -13
_diffrn_reflns_limit_k_max 18
_diffrn_reflns_limit_k_min -18
_diffrn_reflns_limit_l_max 22
_diffrn_reflns_limit_l_min -22
_diffrn_reflns_number 66630
_diffrn_reflns_point_group_measured_fraction_full 0.992
_diffrn_reflns_point_group_measured_fraction_max 0.992
_diffrn_reflns_theta_full 25.242
_diffrn_reflns_theta_max 26.020
_diffrn_reflns_theta_min 2.452
_diffrn_standards_number 0
_exptl_absorpt_coefficient_mu 0.916
_exptl_absorpt_correction_T_max 0.7454
_exptl_absorpt_correction_T_min 0.6931
_exptl_absorpt_correction_type multi-scan
_exptl_absorpt_process_details
;
SADABS-2016/2 (Bruker,2016/2) was used for absorption correction.
wR2(int) was 0.0859 before and 0.0704 after correction.
The Ratio of minimum to maximum transmission is 0.9298.
The \l/2 correction factor is Not present.
;
_exptl_crystal_colour green
_exptl_crystal_colour_primary green
_exptl_crystal_density_diffrn 1.263
_exptl_crystal_description block
_exptl_crystal_F_000 1164
_exptl_crystal_recrystallization_method 'Re-crystallisation from solvent: Benzene and Diethyl Ether'
_exptl_crystal_size_max 0.26
_exptl_crystal_size_mid 0.24
_exptl_crystal_size_min 0.15
_refine_diff_density_max 1.063
_refine_diff_density_min -0.536
_refine_diff_density_rms 0.104
_refine_ls_extinction_method none
_refine_ls_goodness_of_fit_ref 1.108
_refine_ls_hydrogen_treatment constr
_refine_ls_matrix_type full
_refine_ls_number_parameters 283
_refine_ls_number_reflns 5657
_refine_ls_number_restraints 0
_refine_ls_restrained_S_all 1.108
_refine_ls_R_factor_all 0.0893
_refine_ls_R_factor_gt 0.0562
_refine_ls_shift/su_max 0.001
_refine_ls_shift/su_mean 0.000
_refine_ls_structure_factor_coef Fsqd
_refine_ls_weighting_details 'w=1/[\s^2^(Fo^2^)+(0.0602P)^2^+8.5208P] where P=(Fo^2^+2Fc^2^)/3'
_refine_ls_weighting_scheme calc
_refine_ls_wR_factor_gt 0.1272
_refine_ls_wR_factor_ref 0.1489
_reflns_Friedel_coverage 0.000
_reflns_number_gt 4178
_reflns_number_total 5657
_reflns_threshold_expression 'I > 2\s(I)'
_cod_data_source_file d0dt00570c2.cif
_cod_data_source_block 6
_cod_depositor_comments 'Adding full bibliography for 7705159--7705168.cif.'
_cod_database_code 7705168
_shelx_shelxl_version_number 2018/3
_shelx_space_group_comment
;
The symmetry employed for this shelxl refinement is uniquely defined
by the following loop, which should always be used as a source of
symmetry information in preference to the above space-group names.
They are only intended as comments.
;
_shelx_estimated_absorpt_t_max 0.875
_shelx_estimated_absorpt_t_min 0.797
_olex2_refinement_description
;
1. Fixed Uiso
 At 1.2 times of:
  All C(H) groups
 At 1.5 times of:
  All C(H,H,H) groups
2.a Aromatic/amide H refined with riding coordinates:
 C3(H3), C7(H7), C6(H6), C4(H4), C5(H5)
2.b Idealised Me refined as rotating group:
 C21(H21A,H21B,H21C), C10(H10A,H10B,H10C), C19(H19A,H19B,H19C), C9(H9A,H9B,
 H9C), C11(H11A,H11B,H11C), C16(H16A,H16B,H16C), C13(H13A,H13B,H13C), C20(H20A,
 H20B,H20C), C18(H18A,H18B,H18C), C17(H17A,H17B,H17C), C14(H14A,H14B,H14C),
 C15(H15A,H15B,H15C)
;
_olex2_submission_special_instructions 'No special instructions were received'

loop_
_space_group_symop_operation_xyz
'x, y, z'
'-x, y+1/2, -z+1/2'
'-x, -y, -z'
'x, -y-1/2, z-1/2'

loop_
_atom_site_label
_atom_site_type_symbol
_atom_site_fract_x
_atom_site_fract_y
_atom_site_fract_z
_atom_site_U_iso_or_equiv
_atom_site_adp_type
_atom_site_occupancy
_atom_site_site_symmetry_order
_atom_site_calc_flag
_atom_site_refinement_flags_posn
_atom_site_refinement_flags_adp
_atom_site_refinement_flags_occupancy
_atom_site_disorder_assembly
_atom_site_disorder_group
Co1 Co 0.64423(5) 0.53194(4) 0.54418(3) 0.02236(16) Uani 1 1 d . . . . .
Cl1 Cl 0.80224(9) 0.43092(7) 0.57964(5) 0.0229(2) Uani 1 1 d . . . . .
Cl2 Cl 0.54135(9) 0.52499(7) 0.41934(5) 0.0217(2) Uani 1 1 d . . . . .
Si1 Si 0.70583(11) 0.67674(8) 0.60410(6) 0.0213(3) Uani 1 1 d . . . . .
Si3 Si 0.93370(11) 0.69811(9) 0.53692(7) 0.0277(3) Uani 1 1 d . . . . .
Si2 Si 0.87899(12) 0.84331(9) 0.64578(8) 0.0335(3) Uani 1 1 d . . . . .
N1 N 0.5717(3) 0.7462(2) 0.61688(18) 0.0224(7) Uani 1 1 d . . . . .
N2 N 0.6805(3) 0.6640(2) 0.70115(19) 0.0237(8) Uani 1 1 d . . . . .
N3 N 0.8331(3) 0.7422(2) 0.5952(2) 0.0265(8) Uani 1 1 d . . . . .
C1 C 0.5712(4) 0.7079(3) 0.6840(2) 0.0226(9) Uani 1 1 d . . . . .
C2 C 0.4708(4) 0.7095(3) 0.7282(2) 0.0251(9) Uani 1 1 d . . . . .
C8 C 0.7332(4) 0.6061(3) 0.7658(2) 0.0280(10) Uani 1 1 d . . . . .
C12 C 0.4738(4) 0.7969(3) 0.5659(2) 0.0287(10) Uani 1 1 d . . . . .
C3 C 0.4603(4) 0.7820(3) 0.7762(2) 0.0284(10) Uani 1 1 d . . . . .
H3 H 0.515845 0.832157 0.779147 0.034 Uiso 1 1 calc R . . . .
C7 C 0.3881(4) 0.6366(3) 0.7239(2) 0.0312(10) Uani 1 1 d . . . . .
H7 H 0.394253 0.587372 0.691009 0.037 Uiso 1 1 calc R . . . .
C6 C 0.2967(5) 0.6355(4) 0.7676(3) 0.0347(11) Uani 1 1 d . . . . .
H6 H 0.240611 0.585628 0.764670 0.042 Uiso 1 1 calc R . . . .
C21 C 0.8458(4) 0.6340(3) 0.4566(2) 0.0331(11) Uani 1 1 d . . . . .
H21A H 0.827548 0.572450 0.472604 0.050 Uiso 1 1 calc GR . . . .
H21B H 0.895659 0.629859 0.417390 0.050 Uiso 1 1 calc GR . . . .
H21C H 0.767752 0.665775 0.437520 0.050 Uiso 1 1 calc GR . . . .
C4 C 0.3690(5) 0.7806(3) 0.8195(2) 0.0332(11) Uani 1 1 d . . . . .
H4 H 0.362089 0.829899 0.852193 0.040 Uiso 1 1 calc R . . . .
C10 C 0.6801(5) 0.5095(3) 0.7556(3) 0.0336(11) Uani 1 1 d . . . . .
H10A H 0.590097 0.511481 0.753894 0.050 Uiso 1 1 calc GR . . . .
H10B H 0.718966 0.471184 0.797212 0.050 Uiso 1 1 calc GR . . . .
H10C H 0.697062 0.483857 0.708994 0.050 Uiso 1 1 calc GR . . . .
C19 C 1.0534(4) 0.6222(4) 0.5913(3) 0.0369(11) Uani 1 1 d . . . . .
H19A H 1.098067 0.655430 0.634445 0.055 Uiso 1 1 calc GR . . . .
H19B H 1.112233 0.602814 0.559879 0.055 Uiso 1 1 calc GR . . . .
H19C H 1.012955 0.568539 0.608069 0.055 Uiso 1 1 calc GR . . . .
C5 C 0.2877(4) 0.7077(4) 0.8155(2) 0.0350(11) Uani 1 1 d . . . . .
H5 H 0.225506 0.706970 0.845537 0.042 Uiso 1 1 calc R . . . .
C9 C 0.8724(4) 0.6033(4) 0.7674(3) 0.0390(12) Uani 1 1 d . . . . .
H9A H 0.888548 0.577641 0.720666 0.059 Uiso 1 1 calc GR . . . .
H9B H 0.912148 0.565069 0.808922 0.059 Uiso 1 1 calc GR . . . .
H9C H 0.906253 0.665200 0.773703 0.059 Uiso 1 1 calc GR . . . .
C11 C 0.7069(5) 0.6456(4) 0.8390(3) 0.0413(13) Uani 1 1 d . . . . .
H11A H 0.736546 0.708692 0.844375 0.062 Uiso 1 1 calc GR . . . .
H11B H 0.750049 0.609061 0.880609 0.062 Uiso 1 1 calc GR . . . .
H11C H 0.617285 0.644144 0.838628 0.062 Uiso 1 1 calc GR . . . .
C16 C 0.7941(5) 0.8658(4) 0.7239(3) 0.0459(13) Uani 1 1 d . . . . .
H16A H 0.706701 0.879035 0.703693 0.069 Uiso 1 1 calc GR . . . .
H16B H 0.831659 0.918180 0.752782 0.069 Uiso 1 1 calc GR . . . .
H16C H 0.799428 0.811974 0.755998 0.069 Uiso 1 1 calc GR . . . .
C13 C 0.5231(5) 0.8107(4) 0.4948(3) 0.0457(14) Uani 1 1 d . . . . .
H13A H 0.605472 0.839100 0.506137 0.068 Uiso 1 1 calc GR . . . .
H13B H 0.466454 0.850446 0.461385 0.068 Uiso 1 1 calc GR . . . .
H13C H 0.529402 0.751629 0.470814 0.068 Uiso 1 1 calc GR . . . .
C20 C 1.0113(5) 0.7928(4) 0.4932(3) 0.0400(12) Uani 1 1 d . . . . .
H20A H 0.947916 0.831043 0.463156 0.060 Uiso 1 1 calc GR . . . .
H20B H 1.065566 0.766770 0.461570 0.060 Uiso 1 1 calc GR . . . .
H20C H 1.060866 0.829948 0.532260 0.060 Uiso 1 1 calc GR . . . .
C18 C 0.8520(6) 0.9457(4) 0.5838(3) 0.0481(14) Uani 1 1 d . . . . .
H18A H 0.905632 0.942321 0.546481 0.072 Uiso 1 1 calc GR . . . .
H18B H 0.871516 1.001134 0.613601 0.072 Uiso 1 1 calc GR . . . .
H18C H 0.764838 0.947349 0.558984 0.072 Uiso 1 1 calc GR . . . .
C17 C 1.0457(5) 0.8362(4) 0.6914(3) 0.0490(14) Uani 1 1 d . . . . .
H17A H 1.059587 0.780105 0.720764 0.073 Uiso 1 1 calc GR . . . .
H17B H 1.067018 0.889059 0.723984 0.073 Uiso 1 1 calc GR . . . .
H17C H 1.098143 0.835817 0.653311 0.073 Uiso 1 1 calc GR . . . .
C14 C 0.4565(8) 0.8907(4) 0.5992(3) 0.073(2) Uani 1 1 d . . . . .
H14A H 0.426416 0.883174 0.646042 0.109 Uiso 1 1 calc GR . . . .
H14B H 0.395764 0.925890 0.564338 0.109 Uiso 1 1 calc GR . . . .
H14C H 0.536107 0.923080 0.608373 0.109 Uiso 1 1 calc GR . . . .
C15 C 0.3536(5) 0.7431(5) 0.5496(4) 0.074(2) Uani 1 1 d . . . . .
H15A H 0.370402 0.681923 0.532194 0.111 Uiso 1 1 calc GR . . . .
H15B H 0.294483 0.774379 0.511111 0.111 Uiso 1 1 calc GR . . . .
H15C H 0.318284 0.738077 0.594914 0.111 Uiso 1 1 calc GR . . . .

loop_
_atom_site_aniso_label
_atom_site_aniso_U_11
_atom_site_aniso_U_22
_atom_site_aniso_U_33
_atom_site_aniso_U_23
_atom_site_aniso_U_13
_atom_site_aniso_U_12
Co1 0.0236(3) 0.0218(3) 0.0219(3) -0.0030(2) 0.0048(2) -0.0010(2)
Cl1 0.0231(5) 0.0219(5) 0.0260(5) 0.0049(4) 0.0109(4) 0.0040(4)
Cl2 0.0211(5) 0.0265(5) 0.0175(5) -0.0033(4) 0.0037(4) -0.0039(4)
Si1 0.0202(6) 0.0206(6) 0.0228(6) -0.0018(5) 0.0037(4) -0.0010(5)
Si3 0.0214(6) 0.0308(7) 0.0313(6) 0.0047(5) 0.0057(5) -0.0017(5)
Si2 0.0292(7) 0.0236(6) 0.0448(8) -0.0023(6) -0.0012(6) -0.0064(5)
N1 0.0241(18) 0.0209(18) 0.0214(17) -0.0011(14) 0.0021(14) 0.0020(14)
N2 0.0260(19) 0.0214(18) 0.0235(18) -0.0006(14) 0.0040(15) 0.0004(15)
N3 0.0247(19) 0.0249(19) 0.0291(19) 0.0007(15) 0.0030(15) -0.0037(15)
C1 0.026(2) 0.019(2) 0.022(2) -0.0070(16) 0.0013(17) 0.0000(17)
C2 0.028(2) 0.028(2) 0.020(2) -0.0018(17) 0.0061(17) 0.0017(19)
C8 0.034(2) 0.029(2) 0.020(2) -0.0005(18) 0.0007(18) 0.0018(19)
C12 0.028(2) 0.028(2) 0.030(2) 0.0018(19) 0.0041(19) 0.0044(19)
C3 0.037(3) 0.023(2) 0.025(2) 0.0005(18) 0.0046(19) 0.0017(19)
C7 0.033(2) 0.031(2) 0.031(2) -0.008(2) 0.009(2) -0.003(2)
C6 0.033(3) 0.038(3) 0.033(3) 0.003(2) 0.008(2) -0.001(2)
C21 0.032(3) 0.039(3) 0.032(2) 0.005(2) 0.013(2) -0.003(2)
C4 0.042(3) 0.036(3) 0.023(2) -0.0010(19) 0.009(2) 0.010(2)
C10 0.037(3) 0.032(3) 0.032(2) 0.004(2) 0.008(2) -0.002(2)
C19 0.030(3) 0.041(3) 0.041(3) -0.001(2) 0.009(2) 0.000(2)
C5 0.033(3) 0.049(3) 0.026(2) 0.003(2) 0.011(2) 0.006(2)
C9 0.032(3) 0.039(3) 0.042(3) 0.006(2) -0.004(2) 0.000(2)
C11 0.059(3) 0.041(3) 0.021(2) -0.006(2) -0.001(2) 0.013(3)
C16 0.057(3) 0.030(3) 0.049(3) -0.014(2) 0.006(3) -0.009(2)
C13 0.042(3) 0.068(4) 0.027(2) 0.006(3) 0.006(2) 0.015(3)
C20 0.029(3) 0.045(3) 0.047(3) 0.012(2) 0.010(2) -0.005(2)
C18 0.052(3) 0.028(3) 0.061(4) 0.004(2) 0.002(3) -0.003(2)
C17 0.040(3) 0.035(3) 0.066(4) -0.004(3) -0.007(3) -0.007(2)
C14 0.129(6) 0.048(4) 0.036(3) 0.001(3) 0.000(4) 0.055(4)
C15 0.032(3) 0.095(6) 0.084(5) 0.044(4) -0.019(3) -0.012(3)

loop_
_atom_type_symbol
_atom_type_description
_atom_type_scat_dispersion_real
_atom_type_scat_dispersion_imag
_atom_type_scat_source
C C 0.0033 0.0016 'International Tables Vol C Tables 4.2.6.8 and 6.1.1.4'
H H 0.0000 0.0000 'International Tables Vol C Tables 4.2.6.8 and 6.1.1.4'
Cl Cl 0.1484 0.1585 'International Tables Vol C Tables 4.2.6.8 and 6.1.1.4'
Co Co 0.3494 0.9721 'International Tables Vol C Tables 4.2.6.8 and 6.1.1.4'
N N 0.0061 0.0033 'International Tables Vol C Tables 4.2.6.8 and 6.1.1.4'
Si Si 0.0817 0.0704 'International Tables Vol C Tables 4.2.6.8 and 6.1.1.4'

loop_
_geom_angle_atom_site_label_1
_geom_angle_atom_site_label_2
_geom_angle_atom_site_label_3
_geom_angle
_geom_angle_site_symmetry_1
_geom_angle_site_symmetry_3
_geom_angle_publ_flag
Cl1 Co1 Cl2 116.84(4) . . ?
Cl1 Co1 Cl2 109.34(4) . 3_666 ?
Cl1 Co1 Si1 107.79(4) . . ?
Cl2 Co1 Cl2 88.61(4) . 3_666 ?
Cl2 Co1 Si1 110.96(4) 3_666 . ?
Cl2 Co1 Si1 121.32(4) . . ?
Co1 Cl2 Co1 91.39(4) . 3_666 ?
N1 Si1 Co1 112.33(12) . . ?
N1 Si1 N2 70.87(16) . . ?
N1 Si1 C1 35.94(15) . . ?
N2 Si1 Co1 105.47(12) . . ?
N2 Si1 C1 35.73(15) . . ?
N3 Si1 Co1 127.39(14) . . ?
N3 Si1 N1 112.42(18) . . ?
N3 Si1 N2 114.19(17) . . ?
N3 Si1 C1 124.78(17) . . ?
C1 Si1 Co1 107.67(11) . . ?
N3 Si3 C21 111.64(19) . . ?
N3 Si3 C19 110.3(2) . . ?
N3 Si3 C20 111.2(2) . . ?
C21 Si3 C19 109.4(2) . . ?
C21 Si3 C20 104.2(2) . . ?
C19 Si3 C20 109.9(2) . . ?
N3 Si2 C16 114.4(2) . . ?
N3 Si2 C18 110.9(2) . . ?
N3 Si2 C17 110.4(2) . . ?
C16 Si2 C18 106.0(3) . . ?
C17 Si2 C16 104.4(3) . . ?
C17 Si2 C18 110.4(3) . . ?
C1 N1 Si1 91.2(3) . . ?
C1 N1 C12 131.1(4) . . ?
C12 N1 Si1 134.4(3) . . ?
C1 N2 Si1 90.5(3) . . ?
C1 N2 C8 131.3(4) . . ?
C8 N2 Si1 135.8(3) . . ?
Si1 N3 Si3 116.8(2) . . ?
Si1 N3 Si2 125.1(2) . . ?
Si2 N3 Si3 117.9(2) . . ?
N1 C1 Si1 52.9(2) . . ?
N1 C1 C2 128.1(4) . . ?
N2 C1 Si1 53.7(2) . . ?
N2 C1 N1 105.1(4) . . ?
N2 C1 C2 126.7(4) . . ?
C2 C1 Si1 167.3(3) . . ?
C3 C2 C1 120.7(4) . . ?
C7 C2 C1 119.8(4) . . ?
C7 C2 C3 119.5(4) . . ?
N2 C8 C10 110.3(3) . . ?
N2 C8 C9 105.9(4) . . ?
N2 C8 C11 111.9(4) . . ?
C10 C8 C11 109.2(4) . . ?
C9 C8 C10 109.5(4) . . ?
C9 C8 C11 109.9(4) . . ?
N1 C12 C13 106.2(4) . . ?
N1 C12 C14 109.1(4) . . ?
N1 C12 C15 111.3(4) . . ?
C13 C12 C14 108.2(5) . . ?
C13 C12 C15 109.4(5) . . ?
C15 C12 C14 112.4(6) . . ?
C4 C3 C2 120.0(4) . . ?
C6 C7 C2 120.3(4) . . ?
C7 C6 C5 119.7(5) . . ?
C5 C4 C3 120.3(4) . . ?
C4 C5 C6 120.2(4) . . ?

loop_
_geom_bond_atom_site_label_1
_geom_bond_atom_site_label_2
_geom_bond_distance
_geom_bond_site_symmetry_2
_geom_bond_publ_flag
Co1 Cl1 2.2801(11) . ?
Co1 Cl2 2.4006(11) 3_666 ?
Co1 Cl2 2.3597(11) . ?
Co1 Si1 2.4286(13) . ?
Si1 N1 1.837(4) . ?
Si1 N2 1.857(4) . ?
Si1 N3 1.723(4) . ?
Si1 C1 2.304(4) . ?
Si3 N3 1.789(4) . ?
Si3 C21 1.860(5) . ?
Si3 C19 1.863(5) . ?
Si3 C20 1.881(5) . ?
Si2 N3 1.771(4) . ?
Si2 C16 1.871(6) . ?
Si2 C18 1.873(5) . ?
Si2 C17 1.867(5) . ?
N1 C1 1.352(5) . ?
N1 C12 1.485(5) . ?
N2 C1 1.346(5) . ?
N2 C8 1.485(5) . ?
C1 C2 1.479(6) . ?
C2 C3 1.397(6) . ?
C2 C7 1.394(6) . ?
C8 C10 1.531(6) . ?
C8 C9 1.519(7) . ?
C8 C11 1.534(6) . ?
C12 C13 1.511(6) . ?
C12 C14 1.529(7) . ?
C12 C15 1.517(7) . ?
C3 C4 1.385(6) . ?
C7 C6 1.390(6) . ?
C6 C5 1.390(7) . ?
C4 C5 1.385(7) . ?
